data_4502218
loop_
_publ_author_name
'Wang, Guan-Hua'
'Lei, Yong-Qian'
'Wang, Ning'
'He, Ren-Ling'
'Jia, Heng-Qing'
'Hu, Ning-Hai'
'Xu, Jing-Wei'

_publ_section_title
;
 Construction of Metal&#x2212;Organic Frameworks with Tetranuclear Metal
 Clusters: Hydrothermal Synthesis, Structure, and Magnetic Properties
;
_journal_issue 2
_journal_name_full 'Crystal Growth &amp; Design'
_journal_page_first 534
_journal_paper_doi 10.1021/cg900694k
_journal_volume 10
_journal_year 2010
_chemical_formula_sum 'C22 H22 N2 O11.5 Zn2'
_chemical_formula_weight 629.16
_chemical_name_systematic
; 
 ? 
;
_space_group_IT_number 2
_symmetry_cell_setting triclinic
_symmetry_space_group_name_Hall '-P 1'
_symmetry_space_group_name_H-M 'P -1'
_atom_sites_solution_hydrogens geom
_atom_sites_solution_primary direct
_atom_sites_solution_secondary difmap
_audit_creation_method SHELXL-97
_cell_angle_alpha 66.181(2)
_cell_angle_beta 85.823(2)
_cell_angle_gamma 69.890(2)
_cell_formula_units_Z 2
_cell_length_a 9.8401(11)
_cell_length_b 11.0617(13)
_cell_length_c 13.5307(16)
_cell_measurement_reflns_used 1118
_cell_measurement_temperature 185(2)
_cell_measurement_theta_max 22.66
_cell_measurement_theta_min 2.49
_cell_volume 1261.5(3)
_computing_cell_refinement 'Bruker SMART'
_computing_data_collection 'Bruker SMART'
_computing_data_reduction 'Bruker SAINT'
_computing_molecular_graphics 'Bruker SHELXTL'
_computing_publication_material 'Bruker SHELXTL'
_computing_structure_refinement 'SHELXL-97 (Sheldrick, 1997)'
_computing_structure_solution 'SHELXS-97 (Sheldrick, 1990)'
_diffrn_ambient_temperature 185(2)
_diffrn_measured_fraction_theta_full 0.976
_diffrn_measured_fraction_theta_max 0.976
_diffrn_measurement_device_type 'Bruker SMART APEX CCD'
_diffrn_measurement_method '\f and \w scans'
_diffrn_radiation_monochromator graphite
_diffrn_radiation_source 'fine-focus sealed tube'
_diffrn_radiation_type MoK\a
_diffrn_radiation_wavelength 0.71073
_diffrn_reflns_av_R_equivalents 0.0377
_diffrn_reflns_av_sigmaI/netI 0.0934
_diffrn_reflns_limit_h_max 12
_diffrn_reflns_limit_h_min -10
_diffrn_reflns_limit_k_max 13
_diffrn_reflns_limit_k_min -13
_diffrn_reflns_limit_l_max 11
_diffrn_reflns_limit_l_min -16
_diffrn_reflns_number 7158
_diffrn_reflns_theta_full 26.02
_diffrn_reflns_theta_max 26.02
_diffrn_reflns_theta_min 1.65
_exptl_absorpt_coefficient_mu 1.966
_exptl_absorpt_correction_T_max 0.8828
_exptl_absorpt_correction_T_min 0.7772
_exptl_absorpt_correction_type multi-scan
_exptl_absorpt_process_details '(SADABS; Sheldrick, 1996)'
_exptl_crystal_colour corlorless
_exptl_crystal_density_diffrn 1.656
_exptl_crystal_density_method 'not measured'
_exptl_crystal_description block
_exptl_crystal_F_000 640
_exptl_crystal_size_max 0.13
_exptl_crystal_size_mid 0.11
_exptl_crystal_size_min 0.07
_refine_diff_density_max 0.823
_refine_diff_density_min -0.532
_refine_diff_density_rms 0.140
_refine_ls_extinction_method none
_refine_ls_goodness_of_fit_ref 1.047
_refine_ls_hydrogen_treatment constr
_refine_ls_matrix_type full
_refine_ls_number_parameters 355
_refine_ls_number_reflns 4867
_refine_ls_number_restraints 0
_refine_ls_restrained_S_all 1.047
_refine_ls_R_factor_all 0.1022
_refine_ls_R_factor_gt 0.0664
_refine_ls_shift/su_max 0.000
_refine_ls_shift/su_mean 0.000
_refine_ls_structure_factor_coef Fsqd
_refine_ls_weighting_details 'calc w=1/[\s^2^(Fo^2^)+(0.0661P)^2^+2.5852P] where P=(Fo^2^+2Fc^2^)/3'
_refine_ls_weighting_scheme calc
_refine_ls_wR_factor_gt 0.1435
_refine_ls_wR_factor_ref 0.1620
_reflns_number_gt 3425
_reflns_number_total 4867
_reflns_threshold_expression >2\s(I)
_cod_data_source_file cg900694k_si_005.cif
_cod_data_source_block 4
_cod_depositor_comments
;
The following automatic conversions were performed:

'_symmetry_cell_setting' value 'Triclinic' changed to 'triclinic'
according to /home/saulius/struct/CIF-dictionaries/cif_core.dic
dictionary named 'cif_core.dic' version 2.4.2 from 2011-04-26.

Automatic conversion script
Id: cif_fix_values 1715 2011-07-08 13:25:40Z adriana 
;
_cod_original_sg_symbol_H-M P-1
_cod_original_formula_sum 'C22 H22 N2 O11.50 Zn2'
_cod_database_code 4502218

loop_
_symmetry_equiv_pos_as_xyz
'x, y, z'
'-x, -y, -z'

loop_
_atom_site_label
_atom_site_type_symbol
_atom_site_fract_x
_atom_site_fract_y
_atom_site_fract_z
_atom_site_U_iso_or_equiv
_atom_site_adp_type
_atom_site_occupancy
_atom_site_symmetry_multiplicity
_atom_site_calc_flag
_atom_site_refinement_flags
Zn1 Zn 0.88866(8) 0.52705(8) -0.20420(6) 0.0190(2) Uani 1 1 d .
Zn2 Zn 0.83142(8) 0.55410(7) 0.01748(6) 0.0178(2) Uani 1 1 d .
O1 O 0.8579(5) 0.3459(4) -0.1475(4) 0.0228(11) Uani 1 1 d .
O2 O 0.7889(5) 0.3918(5) -0.0016(4) 0.0272(12) Uani 1 1 d .
O3 O 0.5547(5) 0.0314(5) 0.2132(4) 0.0271(11) Uani 1 1 d .
O4 O 0.3457(5) 0.2928(5) 0.1038(4) 0.0239(11) Uani 1 1 d .
O5 O 0.2985(5) 0.3179(5) 0.2610(4) 0.0257(11) Uani 1 1 d .
O6 O 0.8407(5) -0.2793(4) 0.0436(4) 0.0219(10) Uani 1 1 d .
O7 O 0.8907(5) -0.1431(5) -0.1175(4) 0.0282(12) Uani 1 1 d .
O8 O 0.9743(4) 0.5812(4) -0.1103(3) 0.0178(10) Uani 1 1 d .
N1 N 0.6904(6) 0.5267(6) 0.1438(5) 0.0216(13) Uani 1 1 d .
N2 N 0.0096(6) 0.5309(6) 0.6687(5) 0.0237(13) Uani 1 1 d .
C1 C 0.8090(7) 0.3184(7) -0.0546(6) 0.0213(15) Uani 1 1 d .
C2 C 0.7706(6) 0.1863(6) -0.0043(5) 0.0182(14) Uani 1 1 d .
C3 C 0.8203(7) 0.0825(7) -0.0432(6) 0.0217(15) Uani 1 1 d .
H3 H 0.8772 0.0937 -0.1039 0.026 Uiso 1 1 calc R
C4 C 0.7850(7) -0.0410(6) 0.0089(6) 0.0206(15) Uani 1 1 d .
C5 C 0.6965(7) -0.0525(7) 0.0937(6) 0.0228(15) Uani 1 1 d .
H5 H 0.6729 -0.1356 0.1287 0.027 Uiso 1 1 calc R
C6 C 0.6415(7) 0.0565(7) 0.1283(6) 0.0219(15) Uani 1 1 d .
C7 C 0.6810(7) 0.1759(7) 0.0800(5) 0.0218(15) Uani 1 1 d .
H7 H 0.6466 0.2494 0.1048 0.026 Uiso 1 1 calc R
C8 C 0.5026(7) 0.1298(7) 0.2616(6) 0.0263(16) Uani 1 1 d .
H8A H 0.5819 0.1628 0.2680 0.032 Uiso 1 1 calc R
H8B H 0.4774 0.0810 0.3359 0.032 Uiso 1 1 calc R
C9 C 0.3713(7) 0.2571(7) 0.2006(6) 0.0201(15) Uani 1 1 d .
C10 C 0.8448(7) -0.1643(7) -0.0256(6) 0.0239(16) Uani 1 1 d .
C11 C 0.7137(8) 0.4054(8) 0.2292(6) 0.0277(17) Uani 1 1 d .
H11 H 0.7957 0.3269 0.2321 0.033 Uiso 1 1 calc R
C12 C 0.6251(8) 0.3871(9) 0.3143(6) 0.0350(19) Uani 1 1 d .
H12 H 0.6477 0.2983 0.3741 0.042 Uiso 1 1 calc R
C13 C 0.5038(8) 0.4985(9) 0.3120(6) 0.0339(19) Uani 1 1 d .
C14 C 0.4784(7) 0.6264(8) 0.2233(6) 0.0321(18) Uani 1 1 d .
H14 H 0.3972 0.7064 0.2189 0.039 Uiso 1 1 calc R
C15 C 0.5723(7) 0.6363(8) 0.1413(6) 0.0257(16) Uani 1 1 d .
H15 H 0.5528 0.7240 0.0808 0.031 Uiso 1 1 calc R
C16 C 0.4082(9) 0.4775(11) 0.4027(7) 0.047(2) Uani 1 1 d .
H16 H 0.4407 0.3897 0.4636 0.056 Uiso 1 1 calc R
C17 C 0.2853(10) 0.5669(10) 0.4068(7) 0.049(2) Uani 1 1 d .
H17 H 0.2514 0.6531 0.3446 0.059 Uiso 1 1 calc R
C18 C 0.1906(9) 0.5495(10) 0.4991(7) 0.042(2) Uani 1 1 d .
C19 C 0.2116(9) 0.4211(10) 0.5877(8) 0.049(2) Uani 1 1 d .
H19 H 0.2886 0.3386 0.5913 0.059 Uiso 1 1 calc R
C20 C 0.1178(8) 0.4156(9) 0.6709(7) 0.037(2) Uani 1 1 d .
H20 H 0.1311 0.3281 0.7306 0.045 Uiso 1 1 calc R
C21 C -0.0051(9) 0.6508(10) 0.5828(7) 0.045(2) Uani 1 1 d .
H21 H -0.0806 0.7333 0.5808 0.054 Uiso 1 1 calc R
C22 C 0.0795(10) 0.6640(10) 0.4981(7) 0.052(2) Uani 1 1 d .
H22 H 0.0611 0.7526 0.4387 0.062 Uiso 1 1 calc R
O1W O 0.3640(11) 0.1517(11) 0.4900(8) 0.090(3) Uani 0.80 1 d P
O2W O 1.0370(11) 0.0260(11) -0.2601(9) 0.083(3) Uani 0.70 1 d P
O3W O 0.6753(11) 0.0826(11) 0.7218(10) 0.081(3) Uani 0.70 1 d P
O4W O 0.844(3) 0.061(3) 0.679(3) 0.087(10) Uiso 0.25 1 d P
O5W O 0.6827(19) 0.0678(15) 0.5247(10) 0.091(6) Uani 0.50 1 d P
O6W O 0.827(3) 0.017(3) 0.437(2) 0.075(8) Uiso 0.25 1 d P
O7W O 0.946(3) 0.041(3) 0.434(2) 0.085(8) Uiso 0.30 1 d P

loop_
_atom_site_aniso_label
_atom_site_aniso_U_11
_atom_site_aniso_U_22
_atom_site_aniso_U_33
_atom_site_aniso_U_23
_atom_site_aniso_U_13
_atom_site_aniso_U_12
Zn1 0.0227(4) 0.0188(4) 0.0217(5) -0.0123(4) 0.0111(3) -0.0116(3)
Zn2 0.0206(4) 0.0166(4) 0.0232(5) -0.0128(4) 0.0112(3) -0.0108(3)
O1 0.031(3) 0.016(2) 0.026(3) -0.009(2) 0.011(2) -0.015(2)
O2 0.037(3) 0.021(3) 0.037(3) -0.019(2) 0.017(2) -0.020(2)
O3 0.032(3) 0.018(2) 0.037(3) -0.015(2) 0.021(2) -0.014(2)
O4 0.021(2) 0.030(3) 0.020(3) -0.011(2) 0.007(2) -0.008(2)
O5 0.026(3) 0.025(3) 0.027(3) -0.015(2) 0.008(2) -0.005(2)
O6 0.029(3) 0.012(2) 0.029(3) -0.010(2) 0.008(2) -0.012(2)
O7 0.039(3) 0.023(3) 0.029(3) -0.017(2) 0.020(2) -0.014(2)
O8 0.021(2) 0.019(2) 0.018(2) -0.007(2) 0.0102(19) -0.014(2)
N1 0.024(3) 0.028(3) 0.024(3) -0.016(3) 0.013(3) -0.017(3)
N2 0.023(3) 0.033(3) 0.025(3) -0.016(3) 0.007(3) -0.016(3)
C1 0.014(3) 0.018(4) 0.035(4) -0.014(3) 0.003(3) -0.006(3)
C2 0.016(3) 0.010(3) 0.027(4) -0.005(3) -0.002(3) -0.005(3)
C3 0.017(3) 0.026(4) 0.029(4) -0.016(3) 0.005(3) -0.010(3)
C4 0.019(3) 0.011(3) 0.030(4) -0.006(3) 0.001(3) -0.005(3)
C5 0.029(4) 0.012(3) 0.030(4) -0.007(3) 0.010(3) -0.014(3)
C6 0.017(3) 0.021(4) 0.031(4) -0.012(3) 0.007(3) -0.010(3)
C7 0.027(4) 0.014(3) 0.028(4) -0.011(3) 0.008(3) -0.009(3)
C8 0.026(4) 0.024(4) 0.026(4) -0.014(3) 0.008(3) -0.003(3)
C9 0.019(3) 0.020(4) 0.030(4) -0.014(3) 0.008(3) -0.014(3)
C10 0.020(3) 0.017(4) 0.038(5) -0.016(4) 0.002(3) -0.004(3)
C11 0.030(4) 0.028(4) 0.035(5) -0.020(4) 0.013(3) -0.015(3)
C12 0.043(5) 0.042(5) 0.031(5) -0.019(4) 0.015(4) -0.025(4)
C13 0.031(4) 0.057(5) 0.029(5) -0.023(4) 0.013(3) -0.029(4)
C14 0.021(4) 0.045(5) 0.037(5) -0.026(4) 0.010(3) -0.009(3)
C15 0.021(4) 0.032(4) 0.025(4) -0.014(3) 0.005(3) -0.009(3)
C16 0.043(5) 0.077(7) 0.039(5) -0.039(5) 0.018(4) -0.027(5)
C17 0.054(6) 0.067(6) 0.040(6) -0.029(5) 0.020(4) -0.031(5)
C18 0.045(5) 0.072(7) 0.032(5) -0.030(5) 0.019(4) -0.038(5)
C19 0.036(5) 0.063(6) 0.073(7) -0.052(6) 0.023(5) -0.020(4)
C20 0.039(5) 0.040(5) 0.045(5) -0.027(4) 0.018(4) -0.019(4)
C21 0.044(5) 0.054(6) 0.041(5) -0.017(5) 0.024(4) -0.028(4)
C22 0.056(6) 0.059(6) 0.030(5) -0.012(5) 0.018(4) -0.019(5)
O1W 0.100(8) 0.101(8) 0.072(7) -0.042(6) 0.018(6) -0.032(6)
O2W 0.082(8) 0.076(7) 0.077(8) -0.008(7) 0.006(6) -0.040(6)
O3W 0.077(7) 0.069(7) 0.112(9) -0.044(7) 0.014(7) -0.036(6)
O5W 0.176(16) 0.074(10) 0.025(7) 0.025(7) -0.022(9) -0.095(11)

loop_
_atom_type_symbol
_atom_type_description
_atom_type_scat_dispersion_real
_atom_type_scat_dispersion_imag
_atom_type_scat_source
C C 0.0033 0.0016 'International Tables Vol C Tables 4.2.6.8 and 6.1.1.4'
H H 0.0000 0.0000 'International Tables Vol C Tables 4.2.6.8 and 6.1.1.4'
N N 0.0061 0.0033 'International Tables Vol C Tables 4.2.6.8 and 6.1.1.4'
O O 0.0106 0.0060 'International Tables Vol C Tables 4.2.6.8 and 6.1.1.4'
Zn Zn 0.2839 1.4301 'International Tables Vol C Tables 4.2.6.8 and 6.1.1.4'

loop_
_geom_angle_atom_site_label_1
_geom_angle_atom_site_label_2
_geom_angle_atom_site_label_3
_geom_angle
_geom_angle_site_symmetry_1
_geom_angle_site_symmetry_3
O8 Zn1 O1 120.65(19) . .
O8 Zn1 O5 103.67(18) . 2_665
O1 Zn1 O5 109.82(19) . 2_665
O8 Zn1 N2 109.18(19) . 1_654
O1 Zn1 N2 105.9(2) . 1_654
O5 Zn1 N2 107.0(2) 2_665 1_654
O8 Zn1 Zn2 42.43(12) . .
O1 Zn1 Zn2 91.90(13) . .
O5 Zn1 Zn2 86.87(13) 2_665 .
N2 Zn1 Zn2 151.48(15) 1_654 .
O6 Zn2 O8 92.64(17) 1_565 2_765
O6 Zn2 O2 171.02(17) 1_565 .
O8 Zn2 O2 93.05(17) 2_765 .
O6 Zn2 N1 86.86(18) 1_565 .
O8 Zn2 N1 98.0(2) 2_765 .
O2 Zn2 N1 85.47(18) . .
O6 Zn2 O8 93.29(16) 1_565 .
O8 Zn2 O8 81.91(18) 2_765 .
O2 Zn2 O8 94.38(16) . .
N1 Zn2 O8 179.83(17) . .
O6 Zn2 O4 86.19(17) 1_565 2_665
O8 Zn2 O4 169.25(16) 2_765 2_665
O2 Zn2 O4 89.49(18) . 2_665
N1 Zn2 O4 92.6(2) . 2_665
O8 Zn2 O4 87.49(16) . 2_665
O6 Zn2 Zn1 123.17(13) 1_565 .
O8 Zn2 Zn1 102.73(12) 2_765 .
O2 Zn2 Zn1 62.09(13) . .
N1 Zn2 Zn1 141.95(14) . .
O8 Zn2 Zn1 37.96(11) . .
O4 Zn2 Zn1 69.33(12) 2_665 .
C1 O1 Zn1 111.7(4) . .
C1 O2 Zn2 146.7(4) . .
C6 O3 C8 119.7(5) . .
C9 O4 Zn2 135.9(4) . 2_665
C9 O5 Zn1 120.3(4) . 2_665
C10 O6 Zn2 127.6(4) . 1_545
Zn1 O8 Zn2 120.5(2) . 2_765
Zn1 O8 Zn2 99.61(17) . .
Zn2 O8 Zn2 98.09(18) 2_765 .
C11 N1 C15 117.0(6) . .
C11 N1 Zn2 122.9(4) . .
C15 N1 Zn2 120.1(5) . .
C21 N2 C20 116.8(7) . .
C21 N2 Zn1 121.5(5) . 1_456
C20 N2 Zn1 121.5(5) . 1_456
O2 C1 O1 125.5(6) . .
O2 C1 C2 117.1(6) . .
O1 C1 C2 117.4(5) . .
C3 C2 C7 121.7(6) . .
C3 C2 C1 121.0(6) . .
C7 C2 C1 117.3(5) . .
C2 C3 C4 118.8(6) . .
C2 C3 H3 120.6 . .
C4 C3 H3 120.6 . .
C5 C4 C3 119.7(6) . .
C5 C4 C10 118.9(6) . .
C3 C4 C10 121.4(6) . .
C4 C5 C6 120.6(6) . .
C4 C5 H5 119.7 . .
C6 C5 H5 119.7 . .
O3 C6 C5 114.6(5) . .
O3 C6 C7 125.6(6) . .
C5 C6 C7 119.8(6) . .
C2 C7 C6 119.3(6) . .
C2 C7 H7 120.4 . .
C6 C7 H7 120.4 . .
O3 C8 C9 114.7(6) . .
O3 C8 H8A 108.6 . .
C9 C8 H8A 108.6 . .
O3 C8 H8B 108.6 . .
C9 C8 H8B 108.6 . .
H8A C8 H8B 107.6 . .
O4 C9 O5 127.1(6) . .
O4 C9 C8 120.0(6) . .
O5 C9 C8 112.9(6) . .
O7 C10 O6 126.0(6) . .
O7 C10 C4 119.3(6) . .
O6 C10 C4 114.7(6) . .
N1 C11 C12 123.6(7) . .
N1 C11 H11 118.2 . .
C12 C11 H11 118.2 . .
C13 C12 C11 119.7(7) . .
C13 C12 H12 120.2 . .
C11 C12 H12 120.2 . .
C12 C13 C14 117.3(7) . .
C12 C13 C16 119.4(8) . .
C14 C13 C16 123.3(8) . .
C15 C14 C13 119.5(7) . .
C15 C14 H14 120.3 . .
C13 C14 H14 120.3 . .
N1 C15 C14 122.9(7) . .
N1 C15 H15 118.6 . .
C14 C15 H15 118.6 . .
C17 C16 C13 126.1(9) . .
C17 C16 H16 116.9 . .
C13 C16 H16 116.9 . .
C16 C17 C18 126.8(9) . .
C16 C17 H17 116.6 . .
C18 C17 H17 116.6 . .
C22 C18 C19 118.1(7) . .
C22 C18 C17 118.5(9) . .
C19 C18 C17 123.4(8) . .
C20 C19 C18 119.1(8) . .
C20 C19 H19 120.4 . .
C18 C19 H19 120.4 . .
N2 C20 C19 121.7(8) . .
N2 C20 H20 119.2 . .
C19 C20 H20 119.2 . .
N2 C21 C22 125.1(9) . .
N2 C21 H21 117.5 . .
C22 C21 H21 117.5 . .
C18 C22 C21 119.3(9) . .
C18 C22 H22 120.4 . .
C21 C22 H22 120.4 . .

loop_
_geom_bond_atom_site_label_1
_geom_bond_atom_site_label_2
_geom_bond_distance
_geom_bond_site_symmetry_2
Zn1 O8 1.949(4) .
Zn1 O1 1.959(4) .
Zn1 O5 1.973(4) 2_665
Zn1 N2 2.013(5) 1_654
Zn1 Zn2 3.1251(11) .
Zn2 O6 2.044(4) 1_565
Zn2 O8 2.082(4) 2_765
Zn2 O2 2.092(4) .
Zn2 N1 2.113(5) .
Zn2 O8 2.139(4) .
Zn2 O4 2.177(5) 2_665
O1 C1 1.267(8) .
O2 C1 1.246(7) .
O3 C6 1.375(7) .
O3 C8 1.421(7) .
O4 C9 1.224(8) .
O4 Zn2 2.177(5) 2_665
O5 C9 1.289(7) .
O5 Zn1 1.973(4) 2_665
O6 C10 1.251(8) .
O6 Zn2 2.044(4) 1_545
O7 C10 1.249(8) .
O8 Zn2 2.082(4) 2_765
N1 C11 1.328(9) .
N1 C15 1.351(8) .
N2 C21 1.334(10) .
N2 C20 1.342(9) .
N2 Zn1 2.013(5) 1_456
C1 C2 1.510(8) .
C2 C3 1.378(8) .
C2 C7 1.382(9) .
C3 C4 1.412(9) .
C3 H3 0.9500 .
C4 C5 1.379(9) .
C4 C10 1.533(8) .
C5 C6 1.392(8) .
C5 H5 0.9500 .
C6 C7 1.394(8) .
C7 H7 0.9500 .
C8 C9 1.516(9) .
C8 H8A 0.9900 .
C8 H8B 0.9900 .
C11 C12 1.383(9) .
C11 H11 0.9500 .
C12 C13 1.381(10) .
C12 H12 0.9500 .
C13 C14 1.391(11) .
C13 C16 1.483(10) .
C14 C15 1.384(9) .
C14 H14 0.9500 .
C15 H15 0.9500 .
C16 C17 1.287(11) .
C16 H16 0.9500 .
C17 C18 1.492(10) .
C17 H17 0.9500 .
C18 C22 1.356(12) .
C18 C19 1.399(12) .
C19 C20 1.398(10) .
C19 H19 0.9500 .
C20 H20 0.9500 .
C21 C22 1.355(11) .
C21 H21 0.9500 .
C22 H22 0.9500 .
O3W O4W 1.68(3) .
O6W O7W 1.29(3) .
